data_4060735
_journal_name_full Organometallics
_journal_year 2003
_chemical_formula_moiety 'C44 H32 Cl2 O P2 Pd'
_chemical_formula_sum 'C44 H32 Cl2 O P2 Pd'
_chemical_formula_weight 815.94
_space_group_IT_number 4
_symmetry_cell_setting monoclinic
_symmetry_space_group_name_Hall 'P 2yb'
_symmetry_space_group_name_H-M 'P 1 21 1'
_cell_angle_alpha 90.0000(1)
_cell_angle_beta 108.33(1)
_cell_angle_gamma 90.0000(1)
_cell_formula_units_Z 2
_cell_length_a 11.940(3)
_cell_length_b 11.711(3)
_cell_length_c 13.548(3)
_cell_measurement_temperature 293(2)
_cell_volume 1798.4(7)
_diffrn_ambient_temperature 293(2)
_exptl_crystal_density_diffrn 1.507
_cod_depositor_comments
;
The following automatic conversions were performed:
'_symmetry_cell_setting' value 'Monoclinic' changed to 'monoclinic'
according to '/home/saulius/struct/CIF-dictionaries/cif_core.dic'
dictionary named 'cif_core.dic' version 2.4.1 from 2010-06-29.

Automatic conversion script
Id: cif_fix_enum 1527 2010-12-29 10:47:43Z saulius 
;
_cod_original_sg_symbol_H-M 'P 21'
_cod_database_code 4060735

loop_
_symmetry_equiv_pos_as_xyz
'x, y, z'
'-x, y+1/2, -z'

loop_
_atom_site_label
_atom_site_type_symbol
_atom_site_fract_x
_atom_site_fract_y
_atom_site_fract_z
_atom_site_U_iso_or_equiv
_atom_site_adp_type
_atom_site_occupancy
_atom_site_symmetry_multiplicity
_atom_site_calc_flag
_atom_site_refinement_flags
_atom_site_disorder_assembly
_atom_site_disorder_group
Pd1 Pd 0.318858(16) 0.606338(18) 0.222022(13) 0.02106(5) Uani 1 1 d . . .
Cl1 Cl 0.51118(6) 0.55300(6) 0.27962(6) 0.03242(16) Uani 1 1 d . . .
Cl2 Cl 0.36797(7) 0.80117(7) 0.22523(8) 0.0415(2) Uani 1 1 d . . .
P1 P 0.06316(6) 0.66071(6) 0.22588(5) 0.01997(13) Uani 1 1 d . . .
P2 P 0.27470(6) 0.41943(6) 0.20004(5) 0.01917(14) Uani 1 1 d . . .
O1 O 0.14202(17) 0.65023(16) 0.15768(14) 0.0221(4) Uani 1 1 d . . .
C1 C -0.0818(2) 0.6099(3) 0.15247(18) 0.0225(5) Uani 1 1 d . . .
C2 C -0.0984(3) 0.5666(2) 0.0531(2) 0.0244(6) Uani 1 1 d . . .
H2A H -0.0355 0.5634 0.0265 0.029 Uiso 1 1 calc R . .
C3 C -0.2092(3) 0.5281(3) -0.0063(2) 0.0296(6) Uani 1 1 d . . .
H3A H -0.2202 0.4986 -0.0724 0.036 Uiso 1 1 calc R . .
C4 C -0.3031(3) 0.5335(3) 0.0324(3) 0.0349(7) Uani 1 1 d . . .
H4A H -0.3771 0.5076 -0.0074 0.042 Uiso 1 1 calc R . .
C5 C -0.2863(3) 0.5777(3) 0.1309(3) 0.0372(8) Uani 1 1 d . . .
H5A H -0.3495 0.5815 0.1570 0.045 Uiso 1 1 calc R . .
C6 C -0.1770(2) 0.6161(3) 0.1902(2) 0.0314(6) Uani 1 1 d . . .
H6A H -0.1669 0.6463 0.2559 0.038 Uiso 1 1 calc R . .
C7 C 0.0449(3) 0.8069(3) 0.2597(2) 0.0247(6) Uani 1 1 d . . .
C8 C 0.0736(3) 0.8928(3) 0.2023(2) 0.0277(6) Uani 1 1 d . . .
H8A H 0.1075 0.8748 0.1512 0.033 Uiso 1 1 calc R . .
C9 C 0.0520(3) 1.0064(2) 0.2208(2) 0.0324(7) Uani 1 1 d . . .
H9A H 0.0710 1.0642 0.1818 0.039 Uiso 1 1 calc R . .
C10 C 0.0023(3) 1.0330(3) 0.2970(3) 0.0329(7) Uani 1 1 d . . .
H10A H -0.0137 1.1088 0.3080 0.040 Uiso 1 1 calc R . .
C11 C -0.0240(3) 0.9477(3) 0.3575(3) 0.0325(7) Uani 1 1 d . . .
H11A H -0.0545 0.9666 0.4107 0.039 Uiso 1 1 calc R . .
C12 C -0.0044(3) 0.8337(3) 0.3380(2) 0.0299(6) Uani 1 1 d . . .
H12A H -0.0239 0.7759 0.3768 0.036 Uiso 1 1 calc R . .
C13 C 0.1275(2) 0.5844(2) 0.34637(19) 0.0216(6) Uani 1 1 d . . .
C14 C 0.1258(2) 0.4656(2) 0.34860(19) 0.0205(5) Uani 1 1 d . . .
C15 C 0.1855(2) 0.4066(2) 0.4429(2) 0.0212(5) Uani 1 1 d . . .
C16 C 0.2537(2) 0.4705(2) 0.5304(2) 0.0231(5) Uani 1 1 d . . .
C17 C 0.2562(2) 0.5915(3) 0.52394(19) 0.0262(6) Uani 1 1 d . . .
H17A H 0.3008 0.6335 0.5810 0.031 Uiso 1 1 calc R . .
C18 C 0.1948(3) 0.6461(2) 0.4359(2) 0.0259(6) Uani 1 1 d . . .
H18A H 0.1965 0.7255 0.4336 0.031 Uiso 1 1 calc R . .
C19 C 0.1815(3) 0.2867(2) 0.4512(2) 0.0247(6) Uani 1 1 d . . .
H19A H 0.1366 0.2442 0.3945 0.030 Uiso 1 1 calc R . .
C20 C 0.2425(3) 0.2318(3) 0.5413(2) 0.0296(6) Uani 1 1 d . . .
H20A H 0.2377 0.1528 0.5458 0.035 Uiso 1 1 calc R . .
C21 C 0.3136(3) 0.2957(3) 0.6283(2) 0.0309(6) Uani 1 1 d . . .
H21A H 0.3566 0.2583 0.6889 0.037 Uiso 1 1 calc R . .
C22 C 0.3182(3) 0.4116(3) 0.6222(2) 0.0292(6) Uani 1 1 d . . .
H22A H 0.3643 0.4528 0.6791 0.035 Uiso 1 1 calc R . .
C23 C 0.1201(2) 0.3780(2) 0.17713(19) 0.0196(5) Uani 1 1 d . . .
C24 C 0.0653(3) 0.3986(2) 0.2527(2) 0.0191(6) Uani 1 1 d . . .
C25 C -0.0490(2) 0.3521(2) 0.2409(2) 0.0207(5) Uani 1 1 d . . .
C26 C -0.1085(2) 0.2888(2) 0.1496(2) 0.0234(5) Uani 1 1 d . . .
C27 C -0.0524(3) 0.2727(2) 0.0737(2) 0.0248(6) Uani 1 1 d . . .
H27A H -0.0913 0.2330 0.0132 0.030 Uiso 1 1 calc R . .
C28 C 0.0588(2) 0.3146(2) 0.0873(2) 0.0234(5) Uani 1 1 d . . .
H28A H 0.0947 0.3011 0.0366 0.028 Uiso 1 1 calc R . .
C29 C -0.1063(3) 0.3672(3) 0.3174(2) 0.0266(6) Uani 1 1 d . . .
H29A H -0.0691 0.4089 0.3771 0.032 Uiso 1 1 calc R . .
C30 C -0.2143(3) 0.3217(3) 0.3046(2) 0.0323(7) Uani 1 1 d . . .
H30A H -0.2510 0.3334 0.3549 0.039 Uiso 1 1 calc R . .
C31 C -0.2721(3) 0.2558(3) 0.2141(3) 0.0341(7) Uani 1 1 d . . .
H31A H -0.3447 0.2221 0.2070 0.041 Uiso 1 1 calc R . .
C32 C -0.2213(3) 0.2425(3) 0.1390(2) 0.0299(6) Uani 1 1 d . . .
H32A H -0.2611 0.2022 0.0791 0.036 Uiso 1 1 calc R . .
C33 C 0.3511(2) 0.3115(2) 0.2933(2) 0.0235(5) Uani 1 1 d . . .
C34 C 0.4263(3) 0.3379(3) 0.3922(2) 0.0286(6) Uani 1 1 d . . .
H34A H 0.4424 0.4137 0.4119 0.034 Uiso 1 1 calc R . .
C35 C 0.4772(3) 0.2504(3) 0.4617(2) 0.0394(8) Uani 1 1 d . . .
H35A H 0.5273 0.2680 0.5277 0.047 Uiso 1 1 calc R . .
C36 C 0.4533(3) 0.1376(3) 0.4325(3) 0.0445(9) Uani 1 1 d . . .
H36A H 0.4872 0.0798 0.4794 0.053 Uiso 1 1 calc R . .
C37 C 0.3794(3) 0.1099(4) 0.3340(2) 0.0406(7) Uani 1 1 d . . .
H37A H 0.3647 0.0339 0.3143 0.049 Uiso 1 1 calc R . .
C38 C 0.3277(3) 0.1968(3) 0.2653(2) 0.0315(7) Uani 1 1 d . . .
H38A H 0.2768 0.1786 0.1997 0.038 Uiso 1 1 calc R . .
C39 C 0.3098(2) 0.3889(2) 0.0812(2) 0.0218(5) Uani 1 1 d . . .
C40 C 0.4109(3) 0.3273(3) 0.0859(2) 0.0317(7) Uani 1 1 d . . .
H40A H 0.4539 0.2916 0.1475 0.038 Uiso 1 1 calc R . .
C41 C 0.4478(3) 0.3189(3) -0.0014(2) 0.0361(7) Uani 1 1 d . . .
H41A H 0.5157 0.2780 0.0020 0.043 Uiso 1 1 calc R . .
C42 C 0.3841(3) 0.3708(3) -0.0931(2) 0.0333(7) Uani 1 1 d . . .
H42A H 0.4086 0.3641 -0.1516 0.040 Uiso 1 1 calc R . .
C43 C 0.2842(3) 0.4326(3) -0.0984(2) 0.0348(7) Uani 1 1 d . . .
H43A H 0.2419 0.4682 -0.1603 0.042 Uiso 1 1 calc R . .
C44 C 0.2463(3) 0.4420(3) -0.0115(2) 0.0284(6) Uani 1 1 d . . .
H44A H 0.1788 0.4837 -0.0153 0.034 Uiso 1 1 calc R . .

loop_
_atom_site_aniso_label
_atom_site_aniso_U_11
_atom_site_aniso_U_22
_atom_site_aniso_U_33
_atom_site_aniso_U_23
_atom_site_aniso_U_13
_atom_site_aniso_U_12
Pd1 0.02096(9) 0.01960(9) 0.02256(9) -0.00185(8) 0.00674(6) -0.00170(8)
Cl1 0.0217(3) 0.0305(4) 0.0445(4) -0.0027(3) 0.0096(3) -0.0024(3)
Cl2 0.0315(4) 0.0224(4) 0.0661(6) 0.0007(3) 0.0088(4) -0.0049(3)
P1 0.0235(3) 0.0173(3) 0.0191(3) 0.0015(2) 0.0066(3) 0.0004(3)
P2 0.0194(3) 0.0188(3) 0.0184(3) -0.0013(2) 0.0047(3) 0.0002(3)
O1 0.0231(9) 0.0237(9) 0.0191(8) 0.0019(7) 0.0058(7) 0.0002(7)
C1 0.0242(11) 0.0191(11) 0.0234(10) 0.0048(13) 0.0063(9) 0.0013(13)
C2 0.0267(14) 0.0209(12) 0.0246(12) 0.0056(10) 0.0066(11) 0.0007(10)
C3 0.0329(16) 0.0251(14) 0.0266(14) 0.0026(11) 0.0034(12) 0.0007(12)
C4 0.0238(15) 0.0334(17) 0.0424(18) 0.0061(14) 0.0031(13) -0.0003(12)
C5 0.0261(15) 0.042(2) 0.0448(17) 0.0043(13) 0.0133(13) 0.0001(12)
C6 0.0300(14) 0.0353(17) 0.0300(12) 0.0025(15) 0.0111(11) 0.0030(14)
C7 0.0259(15) 0.0203(14) 0.0270(14) 0.0005(11) 0.0068(12) 0.0004(11)
C8 0.0301(15) 0.0257(14) 0.0275(14) 0.0002(11) 0.0091(12) 0.0003(12)
C9 0.0386(18) 0.0188(14) 0.0359(17) 0.0049(11) 0.0061(14) -0.0025(12)
C10 0.0297(16) 0.0219(14) 0.0429(17) -0.0050(12) 0.0053(13) 0.0015(12)
C11 0.0370(17) 0.0292(16) 0.0338(15) -0.0058(12) 0.0150(13) 0.0031(13)
C12 0.0324(16) 0.0286(15) 0.0321(15) 0.0046(12) 0.0151(13) 0.0024(12)
C13 0.0241(12) 0.0207(16) 0.0199(11) 0.0018(9) 0.0067(10) 0.0005(10)
C14 0.0223(13) 0.0222(12) 0.0166(11) 0.0006(10) 0.0055(10) 0.0038(10)
C15 0.0231(13) 0.0227(13) 0.0198(12) 0.0002(10) 0.0098(10) 0.0007(10)
C16 0.0247(14) 0.0240(13) 0.0211(12) 0.0004(10) 0.0077(11) 0.0029(11)
C17 0.0304(13) 0.0258(16) 0.0212(11) -0.0050(11) 0.0066(10) -0.0008(12)
C18 0.0332(15) 0.0172(12) 0.0255(13) -0.0029(10) 0.0068(12) -0.0011(11)
C19 0.0285(14) 0.0214(13) 0.0240(13) 0.0002(10) 0.0081(11) 0.0014(11)
C20 0.0370(16) 0.0244(14) 0.0278(14) 0.0058(11) 0.0110(12) 0.0040(12)
C21 0.0355(16) 0.0319(15) 0.0228(13) 0.0057(12) 0.0055(12) 0.0080(13)
C22 0.0336(16) 0.0309(15) 0.0203(13) -0.0010(11) 0.0042(11) 0.0051(13)
C23 0.0205(13) 0.0147(11) 0.0222(12) 0.0006(9) 0.0046(10) 0.0002(9)
C24 0.0249(14) 0.0143(12) 0.0165(12) 0.0031(10) 0.0041(10) -0.0014(10)
C25 0.0218(13) 0.0184(12) 0.0213(12) 0.0054(10) 0.0059(10) 0.0016(10)
C26 0.0228(13) 0.0196(12) 0.0249(13) 0.0040(10) 0.0035(11) 0.0004(10)
C27 0.0272(14) 0.0220(13) 0.0208(12) -0.0038(10) 0.0011(11) -0.0003(11)
C28 0.0272(14) 0.0218(13) 0.0209(12) -0.0005(10) 0.0071(10) 0.0003(10)
C29 0.0286(15) 0.0269(14) 0.0260(13) 0.0022(11) 0.0109(11) -0.0009(11)
C30 0.0317(16) 0.0357(17) 0.0330(15) 0.0061(13) 0.0153(13) 0.0013(13)
C31 0.0240(15) 0.0355(17) 0.0406(17) 0.0068(13) 0.0072(13) -0.0046(12)
C32 0.0264(15) 0.0249(14) 0.0337(15) 0.0011(12) 0.0028(12) -0.0059(12)
C33 0.0234(13) 0.0247(14) 0.0223(12) 0.0000(10) 0.0073(10) 0.0043(11)
C34 0.0243(14) 0.0366(16) 0.0239(13) -0.0011(12) 0.0064(11) 0.0017(12)
C35 0.0325(17) 0.055(2) 0.0266(15) 0.0115(15) 0.0042(13) 0.0094(15)
C36 0.0412(18) 0.049(2) 0.0443(18) 0.0220(15) 0.0148(15) 0.0170(15)
C37 0.0455(17) 0.0270(14) 0.0505(17) 0.0078(18) 0.0167(14) 0.0077(18)
C38 0.0354(17) 0.0241(14) 0.0322(15) 0.0023(12) 0.0066(13) 0.0048(12)
C39 0.0236(13) 0.0216(13) 0.0202(12) -0.0027(10) 0.0070(10) -0.0031(10)
C40 0.0306(16) 0.0405(17) 0.0234(13) 0.0005(12) 0.0077(12) 0.0095(13)
C41 0.0336(16) 0.048(2) 0.0289(15) -0.0019(13) 0.0137(13) 0.0053(14)
C42 0.0403(18) 0.0390(17) 0.0234(13) -0.0053(12) 0.0139(13) -0.0032(14)
C43 0.0429(19) 0.0388(18) 0.0215(13) 0.0043(12) 0.0081(13) 0.0003(14)
C44 0.0295(15) 0.0295(15) 0.0253(13) 0.0027(11) 0.0072(11) 0.0041(12)

loop_
_geom_bond_atom_site_label_1
_geom_bond_atom_site_label_2
_geom_bond_distance
_geom_bond_site_symmetry_2
_geom_bond_publ_flag
Pd1 O1 2.0796(19) . ?
Pd1 P2 2.2493(8) . ?
Pd1 Cl1 2.2684(9) . ?
Pd1 Cl2 2.3528(9) . ?
P1 O1 1.517(2) . ?
P1 C7 1.803(3) . ?
P1 C1 1.805(3) . ?
P1 C13 1.807(3) . ?
P2 C33 1.817(3) . ?
P2 C39 1.822(3) . ?
P2 C23 1.838(3) . ?
C1 C6 1.387(4) . ?
C1 C2 1.394(4) . ?
C2 C3 1.389(4) . ?
C3 C4 1.380(5) . ?
C4 C5 1.385(5) . ?
C5 C6 1.375(4) . ?
C7 C8 1.379(4) . ?
C7 C12 1.401(4) . ?
C8 C9 1.394(4) . ?
C9 C10 1.378(5) . ?
C10 C11 1.389(5) . ?
C11 C12 1.395(4) . ?
C13 C14 1.391(4) . ?
C13 C18 1.423(4) . ?
C14 C15 1.431(4) . ?
C14 C24 1.495(4) . ?
C15 C19 1.411(4) . ?
C15 C16 1.422(4) . ?
C16 C22 1.418(4) . ?
C16 C17 1.421(4) . ?
C17 C18 1.349(4) . ?
C19 C20 1.369(4) . ?
C20 C21 1.429(4) . ?
C21 C22 1.361(5) . ?
C23 C24 1.399(4) . ?
C23 C28 1.417(4) . ?
C24 C25 1.430(4) . ?
C25 C29 1.421(4) . ?
C25 C26 1.426(4) . ?
C26 C27 1.405(4) . ?
C26 C32 1.417(4) . ?
C27 C28 1.373(4) . ?
C29 C30 1.355(4) . ?
C30 C31 1.429(5) . ?
C31 C32 1.346(5) . ?
C33 C34 1.393(4) . ?
C33 C38 1.400(4) . ?
C34 C35 1.394(4) . ?
C35 C36 1.382(5) . ?
C36 C37 1.388(5) . ?
C37 C38 1.386(5) . ?
C39 C40 1.391(4) . ?
C39 C44 1.393(4) . ?
C40 C41 1.389(4) . ?
C41 C42 1.377(5) . ?
C42 C43 1.378(5) . ?
C43 C44 1.392(4) . ?
